data_2240517
loop_
_publ_author_name
'Mendoza, Mar\'ia de los Angeles'
'Bern\`es, Sylvain'
'Mendoza-D\'iaz, Guillermo'

_publ_section_title
;
 Crystal structure of
 {bis[2-(3,5-dimethylpyrazol-1-yl-\k<i>N</i>^2^)ethyl]amine-\k<i>N</i>}chloridoplatinum(II)
 chloride dihydrate
;
_journal_issue 4
_journal_name_full 'Acta Crystallographica Section E'
_journal_page_first m98
_journal_page_last m99
_journal_paper_doi 10.1107/S2056989015005307
_journal_volume 71
_journal_year 2015
_chemical_formula_iupac '[Pt Cl (C14 H23 N5)] Cl, 2H2 O'
_chemical_formula_moiety 'C14 H23 Cl N5 Pt +, Cl -, 2(H2 O)'
_chemical_formula_sum 'C14 H27 Cl2 N5 O2 Pt'
_chemical_formula_weight 563.39
_chemical_name_systematic
'{Bis[2-(3,5-dimethylpyrazol-1-yl-\k<i>N</i>^2^)ethyl]amine-\k<i>N</i>}chloridoplatinum(II) chloride dihydrate'
_space_group_crystal_system monoclinic
_space_group_IT_number 14
_space_group_name_Hall '-P 2yn'
_space_group_name_H-M_alt 'P 1 21/n 1'
_symmetry_space_group_name_Hall '-P 2yn'
_symmetry_space_group_name_H-M 'P 1 21/n 1'
_atom_sites_solution_hydrogens geom
_atom_sites_solution_primary direct
_atom_sites_solution_secondary difmap
_audit_creation_method SHELXL-2014/7
_cell_angle_alpha 90
_cell_angle_beta 109.34(2)
_cell_angle_gamma 90
_cell_formula_units_Z 4
_cell_length_a 7.944(4)
_cell_length_b 22.523(4)
_cell_length_c 11.783(2)
_cell_measurement_reflns_used 74
_cell_measurement_temperature 291(2)
_cell_measurement_theta_max 12.49
_cell_measurement_theta_min 4.57
_cell_volume 1989.3(11)
_computing_cell_refinement
;
XSCANS (Siemens, 1996)
;
_computing_data_collection
;
XSCANS (Siemens, 1996)
;
_computing_data_reduction
;
XSCANS (Siemens, 1996)
;
_computing_molecular_graphics
;
SHELXTL (Sheldrick, 2008) and Mercury (Macrae <i>et al.</i>,
2008)'
;
_computing_publication_material
;
SHELXL2014 (Sheldrick, 2008)
;
_computing_structure_refinement
;
SHELXL2014 (Sheldrick, 2015)
;
_computing_structure_solution
;
SHELXS2014 (Sheldrick, 2008)
;
_diffrn_ambient_temperature 291(2)
_diffrn_measured_fraction_theta_full 0.992
_diffrn_measured_fraction_theta_max 0.992
_diffrn_measurement_device_type 'Bruker P4'
_diffrn_measurement_method '2\q/\w scans'
_diffrn_radiation_monochromator graphite
_diffrn_radiation_type MoK\a
_diffrn_radiation_wavelength 0.71073
_diffrn_reflns_av_R_equivalents 0.0567
_diffrn_reflns_limit_h_max 1
_diffrn_reflns_limit_h_min -9
_diffrn_reflns_limit_k_max 1
_diffrn_reflns_limit_k_min -26
_diffrn_reflns_limit_l_max 14
_diffrn_reflns_limit_l_min -13
_diffrn_reflns_number 4492
_diffrn_reflns_theta_full 25.025
_diffrn_reflns_theta_max 25.025
_diffrn_reflns_theta_min 1.808
_diffrn_standards_decay_% 1
_diffrn_standards_interval_count 97
_diffrn_standards_number 3
_exptl_absorpt_coefficient_mu 7.339
_exptl_absorpt_correction_T_max 0.1106
_exptl_absorpt_correction_T_min 0.0242
_exptl_absorpt_correction_type refdelf
_exptl_absorpt_process_details
;
(Walker & Stuart, 1983)
;
_exptl_crystal_colour Yellow
_exptl_crystal_density_diffrn 1.881
_exptl_crystal_description Irregular
_exptl_crystal_F_000 1096
_exptl_crystal_size_max 0.60
_exptl_crystal_size_mid 0.40
_exptl_crystal_size_min 0.18
_refine_diff_density_max 2.957
_refine_diff_density_min -1.257
_refine_ls_extinction_method none
_refine_ls_goodness_of_fit_ref 1.048
_refine_ls_hydrogen_treatment mixed
_refine_ls_matrix_type full
_refine_ls_number_constraints 0
_refine_ls_number_parameters 233
_refine_ls_number_reflns 3482
_refine_ls_number_restraints 4
_refine_ls_restrained_S_all 1.048
_refine_ls_R_factor_all 0.0581
_refine_ls_R_factor_gt 0.0521
_refine_ls_shift/su_max 0.001
_refine_ls_shift/su_mean 0.000
_refine_ls_structure_factor_coef Fsqd
_refine_ls_weighting_details 'w=1/[\s^2^(Fo^2^)+(0.0808P)^2^+10.4703P] where P=(Fo^2^+2Fc^2^)/3'
_refine_ls_weighting_scheme calc
_refine_ls_wR_factor_gt 0.1325
_refine_ls_wR_factor_ref 0.1383
_reflns_number_gt 3032
_reflns_number_total 3482
_reflns_threshold_expression I>2\s(I)
_cod_data_source_file hp2070sup1.cf
_cod_data_source_block I
_cod_original_cell_volume 1989.1(11)
_cod_database_code 2240517
_cod_database_fobs_code 2240517

loop_
_space_group_symop_operation_xyz
'x, y, z'
'-x+1/2, y+1/2, -z+1/2'
'-x, -y, -z'
'x-1/2, -y-1/2, z-1/2'

loop_
_atom_site_type_symbol
_atom_site_label
_atom_site_fract_x
_atom_site_fract_y
_atom_site_fract_z
_atom_site_U_iso_or_equiv
_atom_site_adp_type
_atom_site_calc_flag
_atom_site_occupancy
Pt Pt1 0.29461(4) 0.17362(2) 0.81174(3) 0.04691(17) Uani d 1
Cl Cl1 0.4903(3) 0.22408(12) 0.9706(2) 0.0666(6) Uani d 1
Cl Cl2 0.2473(5) 0.01323(18) 0.3417(3) 0.0959(10) Uani d 1
N N1 0.3971(10) 0.2093(3) 0.6922(7) 0.0529(17) Uani d 1
N N2 0.4257(12) 0.1738(3) 0.6053(8) 0.0557(19) Uani d 1
C C3 0.4939(12) 0.2055(5) 0.5363(9) 0.057(2) Uani d 1
C C4 0.5163(14) 0.2619(5) 0.5808(9) 0.064(2) Uani d 1
H H4A 0.5659 0.2935 0.5522 0.077 Uiso calc 1
C C5 0.4526(13) 0.2634(4) 0.6751(9) 0.059(2) Uani d 1
C C6 0.5244(18) 0.1798(5) 0.4275(11) 0.074(3) Uani d 1
H H6A 0.5841 0.1423 0.4478 0.111 Uiso calc 1
H H6B 0.5968 0.2065 0.3999 0.111 Uiso calc 1
H H6C 0.4118 0.1742 0.3650 0.111 Uiso calc 1
C C7 0.431(2) 0.3173(5) 0.7433(12) 0.080(4) Uani d 1
H H7A 0.3608 0.3075 0.7930 0.121 Uiso calc 1
H H7B 0.3725 0.3480 0.6877 0.121 Uiso calc 1
H H7C 0.5465 0.3310 0.7930 0.121 Uiso calc 1
C C8 0.3519(13) 0.1130(5) 0.5867(10) 0.060(2) Uani d 1
H H8A 0.4091 0.0888 0.6570 0.073 Uiso calc 1
H H8B 0.3729 0.0949 0.5179 0.073 Uiso calc 1
C C9 0.1509(12) 0.1172(4) 0.5650(9) 0.055(2) Uani d 1
H H9A 0.1014 0.1508 0.5134 0.066 Uiso calc 1
H H9B 0.0923 0.0815 0.5247 0.066 Uiso calc 1
N N10 0.1180(10) 0.1241(3) 0.6811(7) 0.0542(18) Uani d 1
H H10A 0.1296 0.0876 0.7115 0.065 Uiso calc 1
N N11 0.1783(9) 0.1329(3) 0.9188(7) 0.0512(17) Uani d 1
N N12 -0.0039(10) 0.1288(3) 0.8745(7) 0.0530(17) Uani d 1
C C13 -0.0607(13) 0.0933(4) 0.9487(10) 0.060(2) Uani d 1
C C14 0.0871(13) 0.0748(5) 1.0375(10) 0.064(3) Uani d 1
H H14A 0.0893 0.0502 1.1013 0.077 Uiso calc 1
C C15 0.2331(12) 0.0988(4) 1.0167(8) 0.053(2) Uani d 1
C C16 -0.2500(13) 0.0794(5) 0.9250(11) 0.071(3) Uani d 1
H H16A -0.3143 0.1154 0.9261 0.107 Uiso calc 1
H H16B -0.2613 0.0529 0.9860 0.107 Uiso calc 1
H H16C -0.2982 0.0609 0.8476 0.107 Uiso calc 1
C C17 0.4253(14) 0.0902(6) 1.0886(10) 0.071(3) Uani d 1
H H17A 0.4955 0.1200 1.0669 0.106 Uiso calc 1
H H17B 0.4632 0.0516 1.0724 0.106 Uiso calc 1
H H17C 0.4409 0.0935 1.1727 0.106 Uiso calc 1
C C18 -0.1019(13) 0.1636(4) 0.7703(10) 0.060(2) Uani d 1
H H18A -0.0629 0.2047 0.7823 0.072 Uiso calc 1
H H18B -0.2283 0.1624 0.7596 0.072 Uiso calc 1
C C19 -0.0704(12) 0.1391(5) 0.6588(9) 0.064(3) Uani d 1
H H19A -0.1426 0.1038 0.6322 0.077 Uiso calc 1
H H19B -0.1081 0.1683 0.5948 0.077 Uiso calc 1
O O1 0.6546(14) 0.0365(5) 0.3986(10) 0.093(3) Uani d 1
H H11 0.68(2) 0.026(8) 0.471(6) 0.139 Uiso d 1
H H12 0.543(5) 0.030(8) 0.373(17) 0.139 Uiso d 1
O O2 0.1596(12) -0.0015(4) 0.7589(8) 0.076(2) Uani d 1
H H21 0.049(5) -0.001(7) 0.722(13) 0.114 Uiso d 1
H H22 0.205(17) -0.016(7) 0.710(10) 0.114 Uiso d 1

loop_
_atom_site_aniso_label
_atom_site_aniso_U_11
_atom_site_aniso_U_22
_atom_site_aniso_U_33
_atom_site_aniso_U_12
_atom_site_aniso_U_13
_atom_site_aniso_U_23
Pt1 0.0457(2) 0.0476(2) 0.0468(3) -0.00155(12) 0.01444(16) 0.00047(13)
Cl1 0.0658(14) 0.0665(15) 0.0609(14) -0.0101(12) 0.0120(11) -0.0062(12)
Cl2 0.099(2) 0.111(3) 0.0747(19) -0.0099(19) 0.0257(17) -0.0069(18)
N1 0.054(4) 0.055(4) 0.052(4) -0.006(3) 0.020(3) -0.003(3)
N2 0.062(5) 0.055(5) 0.052(5) -0.001(3) 0.022(4) -0.002(3)
C3 0.050(5) 0.067(6) 0.056(5) -0.004(4) 0.021(4) 0.006(5)
C4 0.067(6) 0.067(6) 0.061(6) -0.004(5) 0.023(5) 0.013(5)
C5 0.059(5) 0.059(6) 0.058(6) -0.006(4) 0.016(4) -0.003(4)
C6 0.079(7) 0.083(8) 0.069(7) 0.001(6) 0.037(6) 0.004(6)
C7 0.126(11) 0.046(6) 0.078(8) -0.017(6) 0.044(8) 0.000(5)
C8 0.068(6) 0.060(6) 0.058(6) 0.002(5) 0.027(5) -0.009(5)
C9 0.061(5) 0.048(5) 0.053(5) -0.007(4) 0.014(4) -0.002(4)
N10 0.063(5) 0.042(4) 0.054(5) -0.002(3) 0.014(3) -0.005(3)
N11 0.045(4) 0.048(4) 0.063(5) -0.001(3) 0.022(3) -0.002(3)
N12 0.047(4) 0.056(4) 0.057(5) -0.002(3) 0.019(3) 0.000(4)
C13 0.055(5) 0.052(5) 0.083(7) 0.001(4) 0.035(5) -0.004(5)
C14 0.064(6) 0.074(7) 0.067(6) 0.002(5) 0.039(5) 0.008(5)
C15 0.055(5) 0.061(6) 0.047(5) 0.006(4) 0.021(4) 0.007(4)
C16 0.057(6) 0.073(7) 0.092(8) 0.006(5) 0.037(6) 0.005(6)
C17 0.059(6) 0.089(8) 0.063(6) 0.008(5) 0.019(5) 0.016(6)
C18 0.047(5) 0.056(5) 0.071(7) 0.003(4) 0.011(5) 0.000(5)
C19 0.045(5) 0.081(7) 0.058(6) -0.004(5) 0.005(4) 0.007(5)
O1 0.095(6) 0.083(6) 0.104(7) 0.008(5) 0.037(6) 0.015(5)
O2 0.085(5) 0.084(5) 0.069(5) 0.028(4) 0.042(4) 0.025(4)

loop_
_atom_type_symbol
_atom_type_description
_atom_type_scat_dispersion_real
_atom_type_scat_dispersion_imag
_atom_type_scat_source
C C 0.0033 0.0016 'International Tables Vol C Tables 4.2.6.8 and 6.1.1.4'
H H 0.0000 0.0000 'International Tables Vol C Tables 4.2.6.8 and 6.1.1.4'
N N 0.0061 0.0033 'International Tables Vol C Tables 4.2.6.8 and 6.1.1.4'
O O 0.0106 0.0060 'International Tables Vol C Tables 4.2.6.8 and 6.1.1.4'
Cl Cl 0.1484 0.1585 'International Tables Vol C Tables 4.2.6.8 and 6.1.1.4'
Pt Pt -1.7033 8.3905 'International Tables Vol C Tables 4.2.6.8 and 6.1.1.4'

loop_
_geom_angle_atom_site_label_1
_geom_angle_atom_site_label_2
_geom_angle_atom_site_label_3
_geom_angle
N1 Pt1 N11 174.6(3)
N1 Pt1 N10 91.5(3)
N11 Pt1 N10 83.1(3)
N1 Pt1 Cl1 92.9(2)
N11 Pt1 Cl1 92.4(2)
N10 Pt1 Cl1 175.3(2)
C5 N1 N2 105.9(7)
C5 N1 Pt1 134.5(7)
N2 N1 Pt1 119.6(6)
C3 N2 N1 110.2(7)
C3 N2 C8 129.1(9)
N1 N2 C8 119.6(8)
N2 C3 C4 107.0(9)
N2 C3 C6 122.2(9)
C4 C3 C6 130.6(9)
C3 C4 C5 107.5(9)
C3 C4 H4A 126.3
C5 C4 H4A 126.3
N1 C5 C4 109.3(9)
N1 C5 C7 123.9(9)
C4 C5 C7 126.6(10)
C3 C6 H6A 109.5
C3 C6 H6B 109.5
H6A C6 H6B 109.5
C3 C6 H6C 109.5
H6A C6 H6C 109.5
H6B C6 H6C 109.5
C5 C7 H7A 109.5
C5 C7 H7B 109.5
H7A C7 H7B 109.5
C5 C7 H7C 109.5
H7A C7 H7C 109.5
H7B C7 H7C 109.5
N2 C8 C9 108.0(8)
N2 C8 H8A 110.1
C9 C8 H8A 110.1
N2 C8 H8B 110.1
C9 C8 H8B 110.1
H8A C8 H8B 108.4
N10 C9 C8 110.1(8)
N10 C9 H9A 109.6
C8 C9 H9A 109.6
N10 C9 H9B 109.6
C8 C9 H9B 109.6
H9A C9 H9B 108.2
C19 N10 C9 109.8(7)
C19 N10 Pt1 114.5(6)
C9 N10 Pt1 117.9(6)
C19 N10 H10A 104.3
C9 N10 H10A 104.3
Pt1 N10 H10A 104.3
C15 N11 N12 107.0(7)
C15 N11 Pt1 135.9(6)
N12 N11 Pt1 116.0(6)
C13 N12 N11 109.1(8)
C13 N12 C18 131.4(8)
N11 N12 C18 119.3(7)
C14 C13 N12 106.8(8)
C14 C13 C16 130.7(10)
N12 C13 C16 122.5(10)
C13 C14 C15 108.0(9)
C13 C14 H14A 126.0
C15 C14 H14A 126.0
N11 C15 C14 109.1(9)
N11 C15 C17 123.0(8)
C14 C15 C17 127.8(9)
C13 C16 H16A 109.5
C13 C16 H16B 109.5
H16A C16 H16B 109.5
C13 C16 H16C 109.5
H16A C16 H16C 109.5
H16B C16 H16C 109.5
C15 C17 H17A 109.5
C15 C17 H17B 109.5
H17A C17 H17B 109.5
C15 C17 H17C 109.5
H17A C17 H17C 109.5
H17B C17 H17C 109.5
N12 C18 C19 109.9(8)
N12 C18 H18A 109.7
C19 C18 H18A 109.7
N12 C18 H18B 109.7
C19 C18 H18B 109.7
H18A C18 H18B 108.2
N10 C19 C18 112.2(8)
N10 C19 H19A 109.2
C18 C19 H19A 109.2
N10 C19 H19B 109.2
C18 C19 H19B 109.2
H19A C19 H19B 107.9
H11 O1 H12 101(10)
H21 O2 H22 106(10)

loop_
_geom_bond_atom_site_label_1
_geom_bond_atom_site_label_2
_geom_bond_distance
Pt1 N1 2.013(7)
Pt1 N11 2.015(7)
Pt1 N10 2.037(7)
Pt1 Cl1 2.298(3)
N1 C5 1.334(12)
N1 N2 1.375(11)
N2 C3 1.325(12)
N2 C8 1.477(13)
C3 C4 1.364(15)
C3 C6 1.497(15)
C4 C5 1.365(14)
C4 H4A 0.9300
C5 C7 1.497(15)
C6 H6A 0.9600
C6 H6B 0.9600
C6 H6C 0.9600
C7 H7A 0.9600
C7 H7B 0.9600
C7 H7C 0.9600
C8 C9 1.534(13)
C8 H8A 0.9700
C8 H8B 0.9700
C9 N10 1.483(12)
C9 H9A 0.9700
C9 H9B 0.9700
N10 C19 1.470(12)
N10 H10A 0.8900
N11 C15 1.332(12)
N11 N12 1.370(10)
N12 C13 1.366(12)
N12 C18 1.448(13)
C13 C14 1.354(15)
C13 C16 1.470(14)
C14 C15 1.373(13)
C14 H14A 0.9300
C15 C17 1.493(14)
C16 H16A 0.9600
C16 H16B 0.9600
C16 H16C 0.9600
C17 H17A 0.9600
C17 H17B 0.9600
C17 H17C 0.9600
C18 C19 1.520(16)
C18 H18A 0.9700
C18 H18B 0.9700
C19 H19A 0.9700
C19 H19B 0.9700
O1 H11 0.85(2)
O1 H12 0.85(2)
O2 H21 0.84(2)
O2 H22 0.84(2)

loop_
_geom_hbond_atom_site_label_D
_geom_hbond_atom_site_label_H
_geom_hbond_atom_site_label_A
_geom_hbond_site_symmetry_A
_geom_hbond_distance_DH
_geom_hbond_distance_HA
_geom_hbond_distance_DA
_geom_hbond_angle_DHA
_geom_hbond_publ_flag
N10 H10A O2 . 0.89 2.08 2.960(11) 171.7 yes
O1 H11 Cl2 3_656 0.85(2) 2.26(3) 3.105(11) 174 yes
O1 H12 Cl2 . 0.85(2) 2.28(5) 3.123(11) 169 yes
O2 H21 Cl2 3_556 0.84(2) 2.24(4) 3.063(10) 166 yes
O2 H22 O1 3_656 0.84(2) 2.01(4) 2.839(13) 169 yes

loop_
_geom_torsion_atom_site_label_1
_geom_torsion_atom_site_label_2
_geom_torsion_atom_site_label_3
_geom_torsion_atom_site_label_4
_geom_torsion
C5 N1 N2 C3 -1.0(11)
Pt1 N1 N2 C3 -179.8(6)
C5 N1 N2 C8 -170.2(9)
Pt1 N1 N2 C8 10.9(11)
N1 N2 C3 C4 2.2(11)
C8 N2 C3 C4 170.1(10)
N1 N2 C3 C6 -174.6(9)
C8 N2 C3 C6 -6.7(17)
N2 C3 C4 C5 -2.5(12)
C6 C3 C4 C5 173.9(11)
N2 N1 C5 C4 -0.6(11)
Pt1 N1 C5 C4 177.9(7)
N2 N1 C5 C7 174.4(11)
Pt1 N1 C5 C7 -7.0(16)
C3 C4 C5 N1 1.9(12)
C3 C4 C5 C7 -172.9(11)
C3 N2 C8 C9 -112.7(11)
N1 N2 C8 C9 54.3(11)
N2 C8 C9 N10 -79.8(10)
C8 C9 N10 C19 169.6(8)
C8 C9 N10 Pt1 36.0(10)
C15 N11 N12 C13 2.0(10)
Pt1 N11 N12 C13 171.7(6)
C15 N11 N12 C18 177.2(8)
Pt1 N11 N12 C18 -13.1(10)
N11 N12 C13 C14 -1.1(11)
C18 N12 C13 C14 -175.5(10)
N11 N12 C13 C16 -179.3(9)
C18 N12 C13 C16 6.3(16)
N12 C13 C14 C15 -0.3(12)
C16 C13 C14 C15 177.7(11)
N12 N11 C15 C14 -2.2(11)
Pt1 N11 C15 C14 -168.8(7)
N12 N11 C15 C17 178.0(9)
Pt1 N11 C15 C17 11.4(16)
C13 C14 C15 N11 1.6(12)
C13 C14 C15 C17 -178.7(11)
C13 N12 C18 C19 -115.1(11)
N11 N12 C18 C19 71.0(11)
C9 N10 C19 C18 -163.9(8)
Pt1 N10 C19 C18 -28.6(11)
N12 C18 C19 N10 -43.4(12)
